data_1529410
loop_
_publ_author_name
'DeGayner, Jordan A.'
'Jeon, Ie-Rang'
'Harris, T. David'

_publ_section_title
;
 A series of tetraazalene radical-bridged M2(M = CrIII, MnII, FeII, CoII)
 complexes with strong magnetic exchange coupling
;
_journal_issue 11
_journal_name_full 'Chem. Sci.'
_journal_page_first 6639
_journal_paper_doi 10.1039/C5SC02725J
_journal_volume 6
_journal_year 2015
_chemical_formula_moiety 'C70 H66 Co2 N12, 2(C32 H12 B F24)'
_chemical_formula_sum 'C134 H76 B2 Co2 F48 N12'
_chemical_formula_weight 2905.54
_chemical_name_systematic '[(TPyA)2 Co2 (NMePh)L2-] 2BArF'
_space_group_crystal_system triclinic
_space_group_IT_number 2
_space_group_name_Hall '-P 1'
_space_group_name_H-M_alt 'P -1'
_symmetry_space_group_name_Hall '-P 1'
_symmetry_space_group_name_H-M 'P -1'
_atom_sites_solution_hydrogens geom
_atom_sites_solution_primary direct
_audit_creation_date 2015-06-21
_audit_creation_method
;
Olex2 1.2
(compiled 2015.01.26 svn.r3150 for OlexSys, GUI svn.r4998)
;
_audit_update_record
;
2015-07-22 deposited with the CCDC.
2015-08-17 downloaded from the CCDC.
;
_cell_angle_alpha 75.560(2)
_cell_angle_beta 67.648(2)
_cell_angle_gamma 68.820(2)
_cell_formula_units_Z 1
_cell_length_a 14.8476(4)
_cell_length_b 15.9017(4)
_cell_length_c 18.2100(5)
_cell_measurement_reflns_used 6533
_cell_measurement_temperature 100.0
_cell_measurement_theta_max 64.980
_cell_measurement_theta_min 2.646
_cell_volume 3676.39(18)
_computing_cell_refinement 'SAINT V7.23A (Bruker, 2005)'
_computing_data_collection 'APEX2 V2.1-4 (Bruker, 2007)'
_computing_data_reduction 'Bruker SAINT'
_computing_molecular_graphics 'Olex2 (Dolomanov et al., 2009)'
_computing_publication_material 'Olex2 (Dolomanov et al., 2009)'
_computing_structure_refinement 'XL (Sheldrick, 2008)'
_computing_structure_solution 'XT (Sheldrick, 2015)'
_diffrn_ambient_temperature 99.99
_diffrn_detector_area_resol_mean 8
_diffrn_measured_fraction_theta_full 0.917
_diffrn_measured_fraction_theta_max 0.970
_diffrn_measurement_device_type 'Bruker SMART APEX CCD area detector'
_diffrn_measurement_method '\w and \f scans'
_diffrn_radiation_monochromator 'MX optics'
_diffrn_radiation_type CuK\a
_diffrn_radiation_wavelength 1.54178
_diffrn_reflns_av_R_equivalents 0.0297
_diffrn_reflns_av_unetI/netI 0.0501
_diffrn_reflns_laue_measured_fraction_full 0.917
_diffrn_reflns_laue_measured_fraction_max 0.970
_diffrn_reflns_limit_h_max 16
_diffrn_reflns_limit_h_min -17
_diffrn_reflns_limit_k_max 5
_diffrn_reflns_limit_k_min -18
_diffrn_reflns_limit_l_max 18
_diffrn_reflns_limit_l_min -21
_diffrn_reflns_number 18375
_diffrn_reflns_point_group_measured_fraction_full 0.917
_diffrn_reflns_point_group_measured_fraction_max 0.970
_diffrn_reflns_theta_full 67.679
_diffrn_reflns_theta_max 65.121
_diffrn_reflns_theta_min 2.646
_diffrn_source microsource
_exptl_absorpt_coefficient_mu 2.746
_exptl_absorpt_correction_T_max 0.7526
_exptl_absorpt_correction_T_min 0.6787
_exptl_absorpt_correction_type multi-scan
_exptl_absorpt_process_details
;
SADABS-2012/1 (Bruker,2012) was used for absorption correction.
wR2(int) was 0.0443 before and 0.0358 after correction.
The Ratio of minimum to maximum transmission is 0.9018.
The \l/2 correction factor is 0.0015.
;
_exptl_crystal_colour 'dull bluish brown'
_exptl_crystal_colour_lustre dull
_exptl_crystal_colour_modifier bluish
_exptl_crystal_colour_primary brown
_exptl_crystal_density_diffrn 1.312
_exptl_crystal_description plate
_exptl_crystal_F_000 1460
_exptl_crystal_size_max 0.258
_exptl_crystal_size_mid 0.146
_exptl_crystal_size_min 0.092
_refine_diff_density_max 0.843
_refine_diff_density_min -0.483
_refine_diff_density_rms 0.065
_refine_ls_extinction_method none
_refine_ls_goodness_of_fit_ref 1.066
_refine_ls_hydrogen_treatment constr
_refine_ls_matrix_type full
_refine_ls_number_parameters 1024
_refine_ls_number_reflns 12190
_refine_ls_number_restraints 54
_refine_ls_restrained_S_all 1.064
_refine_ls_R_factor_all 0.0934
_refine_ls_R_factor_gt 0.0668
_refine_ls_shift/su_max 0.001
_refine_ls_shift/su_mean 0.000
_refine_ls_structure_factor_coef Fsqd
_refine_ls_weighting_details 'w=1/[\s^2^(Fo^2^)+(0.1117P)^2^+1.1150P] where P=(Fo^2^+2Fc^2^)/3'
_refine_ls_weighting_scheme calc
_refine_ls_wR_factor_gt 0.1773
_refine_ls_wR_factor_ref 0.1936
_reflns_Friedel_coverage 0.000
_reflns_number_gt 8612
_reflns_number_total 12190
_reflns_threshold_expression 'I > 2\s(I)'
_cod_data_source_file c5sc02725j2.cif
_cod_data_source_block nmephco2barf
_cod_depositor_comments 'Adding full bibliography for 1529407--1529411.cif.'
_cod_original_cell_volume 3676.40(18)
_cod_database_code 1529410
_shelxl_version_number 2014-3
_shelx_space_group_comment
;
The symmetry employed for this shelxl refinement is uniquely defined
by the following loop, which should always be used as a source of
symmetry information in preference to the above space-group names.
They are only intended as comments.
;
_shelx_estimated_absorpt_t_max 0.786
_shelx_estimated_absorpt_t_min 0.538
_olex2_refinement_description
;
1. Fixed Uiso
 At 1.2 times of:
  All C(H) groups, All C(H,H) groups
 At 1.5 times of:
  All C(H,H,H) groups
2. Restrained distances
 C29-C34 \\sim C28A-C26A \\sim C28-C22 \\sim C29A-C30A
 with sigma of 0.02
3. Uiso/Uaniso restraints and constraints
Uanis(C33) \\sim Ueq, Uanis(C35) \\sim Ueq, Uanis(C34) \\sim Ueq, Uanis(C28A)
\\sim Ueq: with sigma of 0.01 and sigma for terminal atoms of 0.02
Uanis(C29) \\sim Ueq: with sigma of 0.01 and sigma for terminal atoms of 0.02
Uanis(C32) \\sim Ueq: with sigma of 0.01 and sigma for terminal atoms of 0.02
Uanis(C22) \\sim Ueq: with sigma of 0.01 and sigma for terminal atoms of 0.02
Uanis(C31A) \\sim Ueq: with sigma of 0.01 and sigma for terminal atoms of 0.02
4. Others
 Sof(C29A)=Sof(H29A)=Sof(H29B)=Sof(H29C)=Sof(C30A)=Sof(C31A)=Sof(C32A)=
 Sof(H32A)=Sof(C33A)=Sof(H33A)=Sof(C34A)=Sof(H34A)=Sof(C35A)=Sof(H35A)=1-FVAR(1)
 Sof(C22)=Sof(H22B)=Sof(H22C)=Sof(H22D)=Sof(C23)=Sof(C24)=Sof(H24)=Sof(C25)=
 Sof(H25)=Sof(C26)=Sof(H26)=Sof(C27)=Sof(H27)=Sof(C28)=FVAR(1)
 Sof(C22A)=Sof(H22A)=Sof(C23A)=Sof(H23A)=Sof(C24A)=Sof(H24A)=Sof(C25A)=
 Sof(H25A)=Sof(C26A)=Sof(C27A)=Sof(C28A)=Sof(H28A)=Sof(H28B)=Sof(H28C)=1-FVAR(2)
 Sof(C29)=Sof(H29D)=Sof(H29E)=Sof(H29F)=Sof(C30)=Sof(H30)=Sof(C31)=Sof(H31)=
 Sof(C32)=Sof(H32)=Sof(C33)=Sof(H33)=Sof(C34)=Sof(C35)=FVAR(2)
5.a Secondary CH2 refined with riding coordinates:
 C4(H4A,H4B), C10(H10A,H10B), C16(H16A,H16B)
5.b Aromatic/amide H refined with riding coordinates:
 C1(H1), C6(H6), C7(H7), C8(H8), C9(H9), C12(H12), C13(H13), C14(H14),
 C15(H15), C18(H18), C19(H19), C20(H20), C21(H21), C22A(H22A), C23A(H23A),
 C24(H24), C24A(H24A), C25(H25), C25A(H25A), C26(H26), C27(H27), C30(H30),
 C31(H31), C32(H32), C32A(H32A), C33(H33), C33A(H33A), C34A(H34A), C35A(H35A),
 C37(H37), C39(H39), C41(H41), C45(H45), C47(H47), C49(H49), C54(H54), C56(H56),
  C58(H58), C62(H62), C64(H64), C66(H66)
5.c Idealised Me refined as rotating group:
 C22(H22B,H22C,H22D), C28A(H28A,H28B,H28C), C29(H29D,H29E,H29F), C29A(H29A,
 H29B,H29C)
;
_olex2_submission_original_sample_id 'jd2-99a mCoB'
_olex2_submission_special_instructions 'No special instructions were received'

loop_
_space_group_symop_operation_xyz
'x, y, z'
'-x, -y, -z'

loop_
_atom_site_label
_atom_site_type_symbol
_atom_site_fract_x
_atom_site_fract_y
_atom_site_fract_z
_atom_site_U_iso_or_equiv
_atom_site_adp_type
_atom_site_occupancy
_atom_site_site_symmetry_order
_atom_site_calc_flag
_atom_site_refinement_flags_posn
_atom_site_refinement_flags_adp
_atom_site_refinement_flags_occupancy
_atom_site_disorder_assembly
_atom_site_disorder_group
Co01 Co 0.86765(4) 0.70579(3) 0.85815(3) 0.03222(17) Uani 1 1 d . . . . .
F00A F 1.2501(3) 0.8015(2) 1.0582(2) 0.0862(10) Uani 1 1 d . . . . .
F00C F 1.4420(3) 0.4091(2) 1.2101(2) 0.0820(10) Uani 1 1 d . . . . .
F00F F 1.1470(3) 0.9255(3) 1.0980(2) 0.1089(14) Uani 1 1 d . . . . .
F00I F 1.4266(3) 0.5605(2) 1.6013(2) 0.1011(12) Uani 1 1 d . . . . .
F00J F 1.1463(3) 0.9587(2) 1.5188(2) 0.1085(13) Uani 1 1 d . . . . .
F00L F 1.4957(4) 0.4798(3) 1.0941(2) 0.1102(14) Uani 1 1 d . . . . .
F00M F 1.5996(3) 0.3714(2) 1.1429(3) 0.1202(17) Uani 1 1 d . . . . .
F00Q F 1.5630(3) 0.5782(3) 1.5246(2) 0.1122(14) Uani 1 1 d . . . . .
F00S F 1.1450(4) 0.4537(3) 1.5277(2) 0.1250(18) Uani 1 1 d . . . . .
F00X F 1.2710(4) 1.0073(2) 1.4629(3) 0.1131(14) Uani 1 1 d . . . . .
F00Z F 1.2797(4) 0.9223(3) 0.9975(2) 0.1164(15) Uani 1 1 d . . . . .
F01G F 1.2616(3) 0.4132(2) 1.4192(4) 0.178(3) Uani 1 1 d . . . . .
F01P F 1.2405(5) 0.9512(3) 1.5853(3) 0.176(3) Uani 1 1 d . . . . .
F01W F 0.9378(4) 0.8447(4) 1.4485(4) 0.170(3) Uani 1 1 d . . . . .
F002 F 1.4834(2) 1.00832(18) 1.19907(17) 0.0664(7) Uani 1 1 d . . . . .
F003 F 1.4630(2) 1.05500(16) 1.08375(16) 0.0711(8) Uani 1 1 d . . . . .
F004 F 1.5817(2) 0.93319(18) 1.09935(19) 0.0752(9) Uani 1 1 d . . . . .
F005 F 1.7579(2) 0.65236(19) 1.1792(2) 0.0767(9) Uani 1 1 d . . . . .
F007 F 1.7564(2) 0.5610(2) 1.28701(19) 0.0809(9) Uani 1 1 d . . . . .
F008 F 1.81905(19) 0.5098(2) 1.1744(2) 0.0808(9) Uani 1 1 d . . . . .
F009 F 1.1111(3) 0.44061(19) 1.43116(18) 0.0811(9) Uani 1 1 d . . . . .
F016 F 0.8918(2) 0.7561(2) 1.4193(4) 0.167(3) Uani 1 1 d . . . . .
F017 F 1.4816(5) 0.6545(3) 1.6223(3) 0.152(2) Uani 1 1 d . . . . .
F018 F 0.9639(3) 0.8466(3) 1.3349(3) 0.142(2) Uani 1 1 d . . . . .
N1 N 1.0987(2) 0.43702(18) 1.11143(16) 0.0316(6) Uani 1 1 d . . . . .
N2 N 0.9381(2) 0.68383(18) 0.94055(17) 0.0334(6) Uani 1 1 d . . . . .
N3 N 0.7861(3) 0.7368(2) 0.76762(19) 0.0483(9) Uani 1 1 d . . . . .
N4 N 0.7108(2) 0.71386(19) 0.92801(18) 0.0377(7) Uani 1 1 d . . . . .
N5 N 0.9899(3) 0.6880(2) 0.74624(18) 0.0475(9) Uani 1 1 d . . . . .
N6 N 0.8611(3) 0.8529(2) 0.80962(19) 0.0461(8) Uani 1 1 d . . . . .
C1 C 1.0175(3) 0.5645(2) 1.0300(2) 0.0297(7) Uani 1 1 d . . . . .
H1 H 1.0289 0.6072 1.0512 0.036 Uiso 1 1 calc R . . . .
C2 C 1.0498(2) 0.4715(2) 1.05894(18) 0.0272(7) Uani 1 1 d . . . . .
C3 C 0.9703(3) 0.5961(2) 0.97230(19) 0.0284(7) Uani 1 1 d . . . . .
C4 C 0.8591(5) 0.6993(3) 0.6935(3) 0.0702(16) Uani 1 1 d . . . . .
H4A H 0.8381 0.7369 0.6472 0.084 Uiso 1 1 calc R . . . .
H4B H 0.8575 0.6369 0.6960 0.084 Uiso 1 1 calc R . . . .
C5 C 0.9657(4) 0.6965(3) 0.6810(2) 0.0621(14) Uani 1 1 d . . . . .
C6 C 1.0400(7) 0.6989(4) 0.6048(3) 0.105(3) Uani 1 1 d . . . . .
H6 H 1.0221 0.7076 0.5580 0.126 Uiso 1 1 calc R . . . .
C7 C 1.1389(7) 0.6886(5) 0.5986(4) 0.116(3) Uani 1 1 d . . . . .
H7 H 1.1899 0.6893 0.5476 0.139 Uiso 1 1 calc R . . . .
C8 C 1.1624(5) 0.6775(4) 0.6654(4) 0.098(2) Uani 1 1 d . . . . .
H8 H 1.2303 0.6691 0.6625 0.118 Uiso 1 1 calc R . . . .
C9 C 1.0857(4) 0.6785(3) 0.7387(3) 0.0681(15) Uani 1 1 d . . . . .
H9 H 1.1023 0.6720 0.7857 0.082 Uiso 1 1 calc R . . . .
C10 C 0.7001(4) 0.6991(3) 0.8030(3) 0.0528(11) Uani 1 1 d . . . . .
H10A H 0.7245 0.6336 0.7972 0.063 Uiso 1 1 calc R . . . .
H10B H 0.6497 0.7302 0.7743 0.063 Uiso 1 1 calc R . . . .
C11 C 0.6499(3) 0.7109(2) 0.8903(3) 0.0456(10) Uani 1 1 d . . . . .
C12 C 0.5494(3) 0.7126(3) 0.9293(3) 0.0596(12) Uani 1 1 d . . . . .
H12 H 0.5079 0.7130 0.9002 0.072 Uiso 1 1 calc R . . . .
C13 C 0.5104(4) 0.7136(3) 1.0108(4) 0.0643(14) Uani 1 1 d . . . . .
H13 H 0.4419 0.7135 1.0390 0.077 Uiso 1 1 calc R . . . .
C14 C 0.5715(3) 0.7146(3) 1.0512(3) 0.0533(11) Uani 1 1 d . . . . .
H14 H 0.5460 0.7155 1.1075 0.064 Uiso 1 1 calc R . . . .
C15 C 0.6714(3) 0.7143(2) 1.0076(2) 0.0422(9) Uani 1 1 d . . . . .
H15 H 0.7140 0.7144 1.0356 0.051 Uiso 1 1 calc R . . . .
C16 C 0.7466(4) 0.8379(3) 0.7545(3) 0.0605(13) Uani 1 1 d . . . . .
H16A H 0.7287 0.8570 0.7045 0.073 Uiso 1 1 calc R . . . .
H16B H 0.6837 0.8589 0.7993 0.073 Uiso 1 1 calc R . . . .
C17 C 0.8224(4) 0.8810(3) 0.7489(2) 0.0505(11) Uani 1 1 d . . . . .
C18 C 0.8515(5) 0.9461(3) 0.6856(3) 0.0691(15) Uani 1 1 d . . . . .
H18 H 0.8233 0.9641 0.6432 0.083 Uiso 1 1 calc R . . . .
C19 C 0.9213(5) 0.9838(3) 0.6854(3) 0.0758(17) Uani 1 1 d . . . . .
H19 H 0.9441 1.0268 0.6418 0.091 Uiso 1 1 calc R . . . .
C20 C 0.9578(5) 0.9589(3) 0.7485(3) 0.0725(15) Uani 1 1 d . . . . .
H20 H 1.0040 0.9860 0.7508 0.087 Uiso 1 1 calc R . . . .
C21 C 0.9260(4) 0.8935(3) 0.8089(3) 0.0611(13) Uani 1 1 d . . . . .
H21 H 0.9519 0.8763 0.8526 0.073 Uiso 1 1 calc R . . . .
C22 C 1.2638(7) 0.5138(6) 1.0310(6) 0.042(2) Uani 0.590(9) 1 d D U P A 1
H22B H 1.3270 0.4678 1.0360 0.062 Uiso 0.590(9) 1 calc GR . P A 1
H22C H 1.2788 0.5702 1.0009 0.062 Uiso 0.590(9) 1 calc GR . P A 1
H22D H 1.2341 0.4918 1.0026 0.062 Uiso 0.590(9) 1 calc GR . P A 1
C22A C 0.8613(7) 0.8095(5) 1.0207(5) 0.0416(19) Uani 0.800(9) 1 d . . P B 4
H22A H 0.7967 0.8027 1.0300 0.050 Uiso 0.800(9) 1 calc R . P B 4
C23 C 1.1062(7) 0.4967(6) 1.1498(6) 0.032(2) Uani 0.590(9) 1 d . . P A 1
C23A C 0.8647(5) 0.8775(3) 1.0530(4) 0.0556(17) Uani 0.800(9) 1 d . . P B 4
H23A H 0.8038 0.9166 1.0839 0.067 Uiso 0.800(9) 1 calc R . P B 4
C24 C 1.0386(8) 0.5215(7) 1.2243(6) 0.037(2) Uani 0.590(9) 1 d . . P A 1
H24 H 0.9813 0.4990 1.2492 0.044 Uiso 0.590(9) 1 calc R . P A 1
C24A C 0.9575(6) 0.8875(4) 1.0396(6) 0.0628(18) Uani 0.800(9) 1 d . . P B 4
H24A H 0.9613 0.9341 1.0614 0.075 Uiso 0.800(9) 1 calc R . P B 4
C25 C 1.0533(7) 0.5784(6) 1.2628(4) 0.058(2) Uani 0.590(9) 1 d . . P A 1
H25 H 1.0059 0.5961 1.3128 0.070 Uiso 0.590(9) 1 calc R . P A 1
C25A C 1.0453(6) 0.8309(5) 0.9951(5) 0.0567(17) Uani 0.800(9) 1 d . . P B 4
H25A H 1.1091 0.8387 0.9866 0.068 Uiso 0.800(9) 1 calc R . P B 4
C26 C 1.1369(12) 0.6079(12) 1.2273(8) 0.050(3) Uani 0.590(9) 1 d . . P A 1
H26 H 1.1485 0.6445 1.2547 0.060 Uiso 0.590(9) 1 calc R . P A 1
C26A C 1.0424(5) 0.7619(3) 0.9617(3) 0.0427(14) Uani 0.800(9) 1 d D . P B 4
C27 C 1.2048(9) 0.5875(6) 1.1543(7) 0.045(2) Uani 0.590(9) 1 d . . P A 1
H27 H 1.2618 0.6104 1.1314 0.054 Uiso 0.590(9) 1 calc R . P A 1
C27A C 0.9480(5) 0.7505(3) 0.9751(4) 0.0330(12) Uani 0.800(9) 1 d . . P B 4
C28 C 1.1901(8) 0.5317(6) 1.1123(5) 0.0358(19) Uani 0.590(9) 1 d D . P A 1
C28A C 1.1405(6) 0.7052(5) 0.9118(5) 0.062(2) Uani 0.800(9) 1 d D U P B 4
H28A H 1.1592 0.7372 0.8573 0.092 Uiso 0.800(9) 1 calc GR . P B 4
H28B H 1.1329 0.6471 0.9100 0.092 Uiso 0.800(9) 1 calc GR . P B 4
H28C H 1.1941 0.6938 0.9351 0.092 Uiso 0.800(9) 1 calc GR . P B 4
C29 C 0.8228(17) 0.831(2) 1.021(2) 0.036(7) Uani 0.200(9) 1 d D U P B 3
H29D H 0.8036 0.8360 1.0782 0.054 Uiso 0.200(9) 1 calc GR . P B 3
H29E H 0.8030 0.7815 1.0155 0.054 Uiso 0.200(9) 1 calc GR . P B 3
H29F H 0.7879 0.8886 0.9947 0.054 Uiso 0.200(9) 1 calc GR . P B 3
C29A C 0.9967(11) 0.5425(10) 1.2457(9) 0.048(4) Uani 0.410(9) 1 d D . P A 2
H29A H 0.9678 0.5134 1.2224 0.072 Uiso 0.410(9) 1 calc GR . P A 2
H29B H 0.9534 0.6052 1.2523 0.072 Uiso 0.410(9) 1 calc GR . P A 2
H29C H 1.0001 0.5087 1.2980 0.072 Uiso 0.410(9) 1 calc GR . P A 2
C30 C 0.984(2) 0.8775(17) 0.986(2) 0.055(7) Uani 0.200(9) 1 d . . P B 3
H30 H 0.9431 0.9311 1.0108 0.065 Uiso 0.200(9) 1 calc R . P B 3
C30A C 1.1021(8) 0.5428(6) 1.1911(6) 0.035(3) Uani 0.410(9) 1 d D . P A 2
C31 C 1.091(2) 0.8595(17) 0.952(2) 0.066(8) Uani 0.200(9) 1 d . . P B 3
H31 H 1.1241 0.9003 0.9535 0.079 Uiso 0.200(9) 1 calc R . P B 3
C31A C 1.1480(11) 0.4973(8) 1.1261(8) 0.021(3) Uani 0.410(9) 1 d . U P A 2
C32 C 1.144(2) 0.7843(16) 0.9186(16) 0.062(7) Uani 0.200(9) 1 d . U P B 3
H32 H 1.2159 0.7691 0.8963 0.074 Uiso 0.200(9) 1 calc R . P B 3
C32A C 1.2431(12) 0.5077(8) 1.0728(10) 0.036(3) Uani 0.410(9) 1 d . . P A 2
H32A H 1.2746 0.4770 1.0268 0.043 Uiso 0.410(9) 1 calc R . P A 2
C33 C 1.094(3) 0.728(2) 0.916(2) 0.056(8) Uani 0.200(9) 1 d . U P B 3
H33 H 1.1349 0.6743 0.8926 0.067 Uiso 0.200(9) 1 calc R . P B 3
C33A C 1.2915(8) 0.5584(6) 1.0835(6) 0.044(3) Uani 0.410(9) 1 d . . P A 2
H33A H 1.3549 0.5640 1.0458 0.052 Uiso 0.410(9) 1 calc R . P A 2
C34 C 0.9357(16) 0.8132(16) 0.9835(11) 0.040(5) Uani 0.200(9) 1 d D U P B 3
C34A C 1.155(2) 0.5959(16) 1.1999(13) 0.059(6) Uani 0.410(9) 1 d . . P A 2
H34A H 1.1234 0.6297 1.2441 0.071 Uiso 0.410(9) 1 calc R . P A 2
C35 C 0.997(2) 0.7409(14) 0.9422(15) 0.031(5) Uani 0.200(9) 1 d . U P B 3
C35A C 1.2466(13) 0.6021(8) 1.1507(8) 0.047(3) Uani 0.410(9) 1 d . . P A 2
H35A H 1.2800 0.6359 1.1619 0.057 Uiso 0.410(9) 1 calc R . P A 2
C36 C 1.3489(3) 0.8011(2) 1.24561(19) 0.0307(7) Uani 1 1 d . . . . .
C37 C 1.4083(3) 0.8596(2) 1.2252(2) 0.0339(8) Uani 1 1 d . . . . .
H37 H 1.4459 0.8556 1.2587 0.041 Uiso 1 1 calc R . . . .
C38 C 1.4141(3) 0.9241(2) 1.1566(2) 0.0399(9) Uani 1 1 d . . . . .
C39 C 1.3601(3) 0.9337(2) 1.1067(2) 0.0435(9) Uani 1 1 d . . . . .
H39 H 1.3635 0.9783 1.0608 0.052 Uiso 1 1 calc R . . . .
C40 C 1.3005(3) 0.8768(2) 1.1250(2) 0.0423(9) Uani 1 1 d . . . . .
C41 C 1.2960(3) 0.8114(2) 1.1938(2) 0.0358(8) Uani 1 1 d . . . . .
H41 H 1.2550 0.7728 1.2051 0.043 Uiso 1 1 calc R . . . .
C42 C 1.2424(4) 0.8829(3) 1.0718(3) 0.0565(12) Uani 1 1 d . . . . .
C43 C 1.4861(4) 0.9793(3) 1.1350(3) 0.0553(12) Uani 1 1 d . . . . .
C45 C 1.5538(3) 0.6333(2) 1.2669(2) 0.0363(8) Uani 1 1 d . . . . .
H45 H 1.5623 0.6757 1.2905 0.044 Uiso 1 1 calc R . . . .
C46 C 1.6396(3) 0.5707(3) 1.2247(2) 0.0446(10) Uani 1 1 d . . . . .
C47 C 1.6308(3) 0.5066(3) 1.1904(2) 0.0505(11) Uani 1 1 d . . . . .
H47 H 1.6893 0.4629 1.1624 0.061 Uiso 1 1 calc R . . . .
C48 C 1.5334(3) 0.5089(3) 1.1985(2) 0.0493(10) Uani 1 1 d . . . . .
C49 C 1.4482(3) 0.5728(2) 1.2394(2) 0.0396(9) Uani 1 1 d . . . . .
H49 H 1.3826 0.5734 1.2426 0.048 Uiso 1 1 calc R . . . .
C50 C 1.4554(3) 0.6358(2) 1.2757(2) 0.0339(8) Uani 1 1 d . . . . .
C51 C 1.5185(4) 0.4422(4) 1.1620(3) 0.0737(16) Uani 1 1 d . . . . .
C52 C 1.7430(3) 0.5735(3) 1.2167(3) 0.0562(12) Uani 1 1 d . . . . .
C53 C 1.3650(3) 0.7428(2) 1.3955(2) 0.0326(8) Uani 1 1 d . . . . .
C54 C 1.3097(3) 0.8272(2) 1.4213(2) 0.0410(9) Uani 1 1 d . . . . .
H54 H 1.2723 0.8722 1.3898 0.049 Uiso 1 1 calc R . . . .
C55 C 1.3073(4) 0.8481(3) 1.4921(3) 0.0526(11) Uani 1 1 d . . . . .
C56 C 1.3613(4) 0.7838(3) 1.5398(3) 0.0521(11) Uani 1 1 d . . . . .
H56 H 1.3602 0.7979 1.5879 0.063 Uiso 1 1 calc R . . . .
C57 C 1.4164(3) 0.6993(3) 1.5154(2) 0.0462(10) Uani 1 1 d . . . . .
C58 C 1.4168(3) 0.6785(2) 1.4456(2) 0.0368(8) Uani 1 1 d . . . . .
H58 H 1.4533 0.6190 1.4312 0.044 Uiso 1 1 calc R . . . .
C59 C 1.4727(4) 0.6262(3) 1.5667(3) 0.0590(12) Uani 1 1 d . . . . .
C60 C 1.2438(5) 0.9397(4) 1.5170(3) 0.0779(17) Uani 1 1 d . . . . .
C61 C 1.2513(3) 0.6847(2) 1.3549(2) 0.0317(7) Uani 1 1 d . . . . .
C62 C 1.1544(3) 0.7459(2) 1.3599(2) 0.0358(8) Uani 1 1 d . . . . .
H62 H 1.1489 0.8080 1.3395 0.043 Uiso 1 1 calc R . . . .
C63 C 1.0661(3) 0.7199(2) 1.3934(2) 0.0417(9) Uani 1 1 d . . . . .
C64 C 1.0705(3) 0.6293(3) 1.4232(3) 0.0515(11) Uani 1 1 d . . . . .
H64 H 1.0105 0.6107 1.4452 0.062 Uiso 1 1 calc R . . . .
C65 C 1.1658(3) 0.5671(3) 1.4198(3) 0.0484(10) Uani 1 1 d . . . . .
C66 C 1.2533(3) 0.5947(2) 1.3878(2) 0.0387(8) Uani 1 1 d . . . . .
H66 H 1.3169 0.5510 1.3883 0.046 Uiso 1 1 calc R . . . .
C67 C 1.1716(4) 0.4678(4) 1.4512(4) 0.0730(16) Uani 1 1 d . . . . .
C68 C 0.9649(3) 0.7877(3) 1.3957(3) 0.0595(13) Uani 1 1 d . . . . .
B1 B 1.3548(3) 0.7167(2) 1.3182(2) 0.0308(8) Uani 1 1 d . . . . .

loop_
_atom_site_aniso_label
_atom_site_aniso_U_11
_atom_site_aniso_U_22
_atom_site_aniso_U_33
_atom_site_aniso_U_23
_atom_site_aniso_U_13
_atom_site_aniso_U_12
Co01 0.0372(3) 0.0260(3) 0.0229(3) -0.0007(2) -0.0082(2) -0.0007(2)
F00A 0.106(3) 0.078(2) 0.092(2) -0.0207(17) -0.072(2) 0.0011(17)
F00C 0.082(2) 0.0773(19) 0.085(2) -0.0401(16) 0.0117(17) -0.0439(17)
F00F 0.064(2) 0.146(3) 0.116(3) -0.069(3) -0.051(2) 0.027(2)
F00I 0.120(3) 0.074(2) 0.095(2) 0.0398(19) -0.060(2) -0.019(2)
F00J 0.105(3) 0.073(2) 0.108(3) -0.040(2) -0.023(2) 0.025(2)
F00L 0.169(4) 0.117(3) 0.063(2) -0.038(2) -0.016(2) -0.069(3)
F00M 0.085(2) 0.083(2) 0.173(4) -0.090(3) 0.020(3) -0.0204(19)
F00Q 0.087(2) 0.122(3) 0.081(2) 0.011(2) -0.046(2) 0.025(2)
F00S 0.247(6) 0.092(2) 0.096(3) 0.059(2) -0.109(3) -0.108(3)
F00X 0.165(4) 0.0445(17) 0.123(3) -0.0251(19) -0.053(3) -0.007(2)
F00Z 0.146(4) 0.149(3) 0.068(2) 0.050(2) -0.066(2) -0.069(3)
F01G 0.063(2) 0.0411(16) 0.332(8) 0.021(3) 0.009(3) -0.0137(16)
F01P 0.301(7) 0.093(3) 0.112(3) -0.072(2) -0.137(4) 0.081(3)
F01W 0.112(4) 0.142(4) 0.220(6) -0.102(4) -0.074(4) 0.076(3)
F002 0.0783(19) 0.0577(15) 0.0657(17) -0.0071(13) -0.0083(14) -0.0394(14)
F003 0.095(2) 0.0407(13) 0.0559(16) 0.0097(11) -0.0008(14) -0.0310(13)
F004 0.0502(16) 0.0543(14) 0.095(2) -0.0130(14) 0.0165(15) -0.0255(12)
F005 0.0423(15) 0.0659(16) 0.107(2) 0.0129(16) -0.0164(15) -0.0234(12)
F007 0.0402(15) 0.114(2) 0.072(2) -0.0018(17) -0.0124(14) -0.0181(15)
F008 0.0305(13) 0.0817(19) 0.091(2) -0.0175(16) 0.0067(13) 0.0041(13)
F009 0.118(3) 0.0609(17) 0.0676(19) -0.0026(14) -0.0143(18) -0.0513(18)
F016 0.0368(17) 0.067(2) 0.346(8) 0.031(3) -0.044(3) -0.0141(15)
F017 0.266(6) 0.083(2) 0.144(4) -0.026(2) -0.171(5) 0.026(3)
F018 0.0516(19) 0.123(3) 0.178(4) 0.082(3) -0.039(2) -0.010(2)
N1 0.0383(16) 0.0258(13) 0.0265(14) -0.0051(11) -0.0112(12) -0.0029(12)
N2 0.0363(16) 0.0244(13) 0.0349(16) 0.0011(11) -0.0149(13) -0.0034(12)
N3 0.065(2) 0.0388(17) 0.0344(17) -0.0015(13) -0.0276(16) 0.0023(16)
N4 0.0379(17) 0.0314(15) 0.0351(16) -0.0049(12) -0.0104(14) -0.0017(13)
N5 0.053(2) 0.0310(15) 0.0285(17) 0.0039(12) -0.0003(15) 0.0027(14)
N6 0.056(2) 0.0296(15) 0.0390(18) -0.0019(13) -0.0136(16) -0.0011(15)
C1 0.0303(18) 0.0257(16) 0.0304(17) -0.0042(13) -0.0091(14) -0.0057(13)
C2 0.0245(16) 0.0289(16) 0.0198(15) -0.0017(12) -0.0027(13) -0.0040(13)
C3 0.0290(17) 0.0254(15) 0.0241(16) 0.0000(12) -0.0068(14) -0.0047(13)
C4 0.101(4) 0.065(3) 0.030(2) -0.012(2) -0.030(3) 0.005(3)
C5 0.084(4) 0.044(2) 0.025(2) -0.0040(17) -0.003(2) 0.002(2)
C6 0.139(7) 0.087(4) 0.034(3) -0.012(3) 0.005(4) -0.005(4)
C7 0.108(6) 0.098(5) 0.056(4) -0.008(3) 0.039(4) -0.005(4)
C8 0.076(4) 0.093(4) 0.060(4) 0.005(3) 0.023(3) -0.008(3)
C9 0.053(3) 0.055(3) 0.055(3) 0.005(2) 0.007(2) -0.004(2)
C10 0.066(3) 0.046(2) 0.054(3) -0.0023(19) -0.040(2) -0.006(2)
C11 0.047(2) 0.0308(18) 0.058(3) -0.0073(17) -0.028(2) 0.0017(16)
C12 0.043(3) 0.045(2) 0.096(4) -0.021(2) -0.030(3) -0.0035(19)
C13 0.041(2) 0.049(2) 0.092(4) -0.029(3) -0.004(3) -0.006(2)
C14 0.051(3) 0.041(2) 0.053(3) -0.0113(19) 0.000(2) -0.0105(19)
C15 0.046(2) 0.0335(18) 0.039(2) -0.0078(15) -0.0058(18) -0.0077(16)
C16 0.076(3) 0.050(2) 0.047(2) 0.0070(19) -0.036(2) 0.000(2)
C17 0.065(3) 0.0306(19) 0.035(2) 0.0003(16) -0.016(2) 0.0068(18)
C18 0.101(4) 0.041(2) 0.042(3) 0.0087(19) -0.024(3) -0.002(3)
C19 0.108(5) 0.033(2) 0.056(3) 0.007(2) -0.008(3) -0.014(3)
C20 0.097(4) 0.037(2) 0.073(3) 0.011(2) -0.027(3) -0.020(2)
C21 0.084(4) 0.031(2) 0.061(3) 0.0035(19) -0.029(3) -0.008(2)
C22 0.029(4) 0.046(4) 0.039(5) -0.010(4) -0.002(4) -0.006(3)
C22A 0.043(5) 0.035(4) 0.046(4) -0.007(3) -0.020(4) -0.003(3)
C23 0.026(5) 0.034(4) 0.031(5) 0.004(4) -0.009(4) -0.009(4)
C23A 0.071(4) 0.034(3) 0.060(4) -0.017(2) -0.019(3) -0.009(3)
C24 0.033(6) 0.042(6) 0.037(6) -0.013(4) -0.010(5) -0.008(5)
C24A 0.081(5) 0.036(3) 0.081(5) -0.012(3) -0.035(4) -0.016(3)
C25 0.068(5) 0.074(5) 0.038(4) -0.021(4) -0.003(4) -0.033(4)
C25A 0.068(5) 0.038(3) 0.075(5) -0.001(3) -0.031(4) -0.025(4)
C26 0.065(7) 0.068(8) 0.037(8) -0.007(6) -0.019(6) -0.041(6)
C26A 0.048(3) 0.030(2) 0.048(3) 0.004(2) -0.020(3) -0.009(2)
C27 0.049(6) 0.052(5) 0.049(6) -0.011(4) -0.017(5) -0.029(5)
C27A 0.041(3) 0.019(3) 0.035(3) 0.002(2) -0.014(3) -0.007(2)
C28 0.029(4) 0.044(4) 0.025(4) 0.004(3) -0.005(4) -0.008(4)
C28A 0.044(4) 0.050(4) 0.080(5) -0.010(3) -0.004(4) -0.018(3)
C29 0.030(14) 0.036(14) 0.033(11) -0.002(10) 0.003(11) -0.015(11)
C29A 0.049(10) 0.030(7) 0.042(8) -0.007(5) -0.009(7) 0.010(6)
C30 0.073(18) 0.026(11) 0.08(2) -0.008(12) -0.054(17) -0.002(12)
C30A 0.048(7) 0.026(5) 0.028(5) -0.004(4) -0.021(5) 0.000(4)
C31 0.070(19) 0.033(12) 0.11(2) -0.001(14) -0.067(19) -0.002(12)
C31A 0.020(6) 0.019(4) 0.025(6) 0.007(4) -0.004(5) -0.016(5)
C32 0.053(10) 0.059(10) 0.069(10) 0.000(8) -0.024(8) -0.014(7)
C32A 0.035(8) 0.042(6) 0.024(7) -0.001(7) -0.007(7) -0.010(6)
C33 0.053(12) 0.044(10) 0.060(11) 0.007(8) -0.011(9) -0.019(9)
C33A 0.047(6) 0.040(5) 0.053(6) 0.005(4) -0.026(5) -0.021(4)
C34 0.039(9) 0.046(9) 0.028(8) 0.008(6) -0.016(7) -0.009(7)
C34A 0.094(15) 0.050(8) 0.036(13) -0.021(10) -0.027(12) -0.009(9)
C35 0.033(9) 0.022(8) 0.032(9) 0.010(6) -0.013(7) -0.008(7)
C35A 0.058(9) 0.043(6) 0.064(8) -0.010(5) -0.034(7) -0.025(6)
C36 0.0266(17) 0.0292(16) 0.0250(16) -0.0034(13) -0.0025(14) -0.0019(13)
C37 0.0288(18) 0.0296(17) 0.0323(18) -0.0055(14) 0.0008(14) -0.0067(14)
C38 0.038(2) 0.0298(17) 0.0352(19) -0.0067(15) 0.0056(16) -0.0077(15)
C39 0.045(2) 0.0322(18) 0.0333(19) 0.0028(15) -0.0026(17) -0.0045(16)
C40 0.043(2) 0.0370(19) 0.0312(19) 0.0017(15) -0.0109(17) 0.0007(16)
C41 0.0307(18) 0.0314(17) 0.0366(19) -0.0033(14) -0.0062(15) -0.0052(14)
C42 0.057(3) 0.054(3) 0.047(2) 0.002(2) -0.024(2) -0.001(2)
C43 0.058(3) 0.039(2) 0.051(3) -0.0073(19) 0.008(2) -0.020(2)
C45 0.0272(18) 0.0337(17) 0.0349(19) 0.0025(14) -0.0020(15) -0.0073(14)
C46 0.036(2) 0.038(2) 0.038(2) 0.0079(16) -0.0001(16) -0.0062(16)
C47 0.044(2) 0.035(2) 0.042(2) -0.0023(17) 0.0082(18) -0.0028(17)
C48 0.048(2) 0.043(2) 0.041(2) -0.0072(17) 0.0065(18) -0.0159(18)
C49 0.040(2) 0.0373(19) 0.0346(19) -0.0064(15) -0.0031(16) -0.0118(16)
C50 0.0350(19) 0.0303(17) 0.0264(17) 0.0029(13) -0.0042(15) -0.0087(14)
C51 0.076(4) 0.062(3) 0.064(3) -0.035(3) 0.012(3) -0.019(3)
C52 0.032(2) 0.054(2) 0.055(3) 0.004(2) 0.0010(19) -0.0043(19)
C53 0.0261(17) 0.0307(17) 0.0325(18) -0.0008(14) -0.0055(14) -0.0054(14)
C54 0.046(2) 0.0334(18) 0.0339(19) 0.0002(15) -0.0143(17) -0.0026(16)
C55 0.068(3) 0.043(2) 0.040(2) -0.0086(18) -0.021(2) -0.001(2)
C56 0.064(3) 0.051(2) 0.042(2) -0.0076(18) -0.025(2) -0.008(2)
C57 0.049(2) 0.047(2) 0.041(2) -0.0004(17) -0.0218(19) -0.0076(18)
C58 0.0312(19) 0.0331(18) 0.0376(19) -0.0029(15) -0.0054(15) -0.0071(15)
C59 0.065(3) 0.060(3) 0.040(2) -0.003(2) -0.024(2) 0.000(2)
C60 0.108(5) 0.061(3) 0.055(3) -0.020(3) -0.038(3) 0.006(3)
C61 0.0291(18) 0.0298(16) 0.0293(17) -0.0043(13) -0.0031(14) -0.0075(14)
C62 0.0328(19) 0.0278(16) 0.041(2) -0.0022(14) -0.0065(16) -0.0095(14)
C63 0.031(2) 0.0375(19) 0.045(2) -0.0016(16) -0.0005(17) -0.0120(16)
C64 0.036(2) 0.049(2) 0.059(3) 0.0022(19) -0.0032(19) -0.0185(18)
C65 0.039(2) 0.037(2) 0.056(2) 0.0041(18) -0.0051(19) -0.0142(17)
C66 0.0324(19) 0.0377(19) 0.037(2) 0.0030(15) -0.0078(16) -0.0093(15)
C67 0.032(2) 0.062(3) 0.100(4) 0.013(3) -0.008(3) -0.016(2)
C68 0.027(2) 0.046(2) 0.085(3) 0.000(2) -0.002(2) -0.0109(18)
B1 0.027(2) 0.0278(18) 0.0293(19) 0.0005(15) -0.0062(16) -0.0049(15)

loop_
_atom_type_symbol
_atom_type_description
_atom_type_scat_dispersion_real
_atom_type_scat_dispersion_imag
_atom_type_scat_source
C C 0.0181 0.0091 'International Tables Vol C Tables 4.2.6.8 and 6.1.1.4'
H H 0.0000 0.0000 'International Tables Vol C Tables 4.2.6.8 and 6.1.1.4'
B B 0.0090 0.0039 'International Tables Vol C Tables 4.2.6.8 and 6.1.1.4'
Co Co -2.3653 3.6143 'International Tables Vol C Tables 4.2.6.8 and 6.1.1.4'
F F 0.0727 0.0534 'International Tables Vol C Tables 4.2.6.8 and 6.1.1.4'
N N 0.0311 0.0180 'International Tables Vol C Tables 4.2.6.8 and 6.1.1.4'

loop_
_geom_angle_atom_site_label_1
_geom_angle_atom_site_label_2
_geom_angle_atom_site_label_3
_geom_angle
_geom_angle_site_symmetry_1
_geom_angle_site_symmetry_3
N1 Co01 N3 103.58(12) 2_767 .
N1 Co01 N4 87.09(11) 2_767 .
N1 Co01 N5 90.13(11) 2_767 .
N1 Co01 N6 169.50(12) 2_767 .
N2 Co01 N1 78.84(11) . 2_767
N2 Co01 N3 177.41(11) . .
N2 Co01 N4 104.70(12) . .
N2 Co01 N5 104.54(14) . .
N2 Co01 N6 100.04(12) . .
N3 Co01 N6 77.75(13) . .
N4 Co01 N3 74.65(13) . .
N4 Co01 N6 103.23(12) . .
N5 Co01 N3 76.51(14) . .
N5 Co01 N4 149.48(14) . .
N5 Co01 N6 80.01(12) . .
C2 N1 Co01 114.7(2) . 2_767
C2 N1 C23 117.2(4) . .
C2 N1 C31A 116.8(5) . .
C23 N1 Co01 127.0(4) . 2_767
C31A N1 Co01 126.3(4) . 2_767
C3 N2 Co01 115.7(2) . .
C3 N2 C27A 116.1(3) . .
C3 N2 C35 113.5(8) . .
C27A N2 Co01 127.8(2) . .
C35 N2 Co01 124.8(8) . .
C4 N3 Co01 109.1(3) . .
C4 N3 C16 111.9(4) . .
C10 N3 Co01 108.5(2) . .
C10 N3 C4 112.6(4) . .
C10 N3 C16 109.2(4) . .
C16 N3 Co01 105.1(3) . .
C11 N4 Co01 117.9(3) . .
C15 N4 Co01 124.8(3) . .
C15 N4 C11 117.1(4) . .
C5 N5 Co01 117.7(3) . .
C5 N5 C9 119.1(4) . .
C9 N5 Co01 122.8(3) . .
C17 N6 Co01 110.6(3) . .
C21 N6 Co01 125.2(3) . .
C21 N6 C17 116.9(4) . .
C2 C1 H1 118.6 . .
C3 C1 H1 118.6 . .
C3 C1 C2 122.8(3) . .
N1 C2 C1 125.6(3) . .
N1 C2 C3 115.3(3) . 2_767
C1 C2 C3 119.1(3) . 2_767
N2 C3 C1 126.6(3) . .
N2 C3 C2 115.4(3) . 2_767
C1 C3 C2 118.1(3) . 2_767
N3 C4 H4A 109.2 . .
N3 C4 H4B 109.2 . .
N3 C4 C5 112.2(4) . .
H4A C4 H4B 107.9 . .
C5 C4 H4A 109.2 . .
C5 C4 H4B 109.2 . .
N5 C5 C4 116.9(4) . .
N5 C5 C6 120.1(6) . .
C6 C5 C4 123.0(6) . .
C5 C6 H6 120.2 . .
C7 C6 C5 119.5(7) . .
C7 C6 H6 120.2 . .
C6 C7 H7 120.3 . .
C8 C7 C6 119.3(6) . .
C8 C7 H7 120.3 . .
C7 C8 H8 120.6 . .
C7 C8 C9 118.7(7) . .
C9 C8 H8 120.6 . .
N5 C9 C8 123.1(6) . .
N5 C9 H9 118.5 . .
C8 C9 H9 118.5 . .
N3 C10 H10A 109.5 . .
N3 C10 H10B 109.5 . .
N3 C10 C11 110.7(3) . .
H10A C10 H10B 108.1 . .
C11 C10 H10A 109.5 . .
C11 C10 H10B 109.5 . .
N4 C11 C10 115.7(4) . .
N4 C11 C12 123.0(4) . .
C12 C11 C10 121.2(4) . .
C11 C12 H12 120.6 . .
C13 C12 C11 118.9(5) . .
C13 C12 H12 120.6 . .
C12 C13 H13 120.3 . .
C14 C13 C12 119.5(4) . .
C14 C13 H13 120.3 . .
C13 C14 H14 120.8 . .
C13 C14 C15 118.3(4) . .
C15 C14 H14 120.8 . .
N4 C15 C14 123.2(4) . .
N4 C15 H15 118.4 . .
C14 C15 H15 118.4 . .
N3 C16 H16A 109.3 . .
N3 C16 H16B 109.3 . .
H16A C16 H16B 107.9 . .
C17 C16 N3 111.7(4) . .
C17 C16 H16A 109.3 . .
C17 C16 H16B 109.3 . .
N6 C17 C16 115.0(4) . .
N6 C17 C18 122.4(5) . .
C18 C17 C16 122.6(4) . .
C17 C18 H18 120.5 . .
C19 C18 C17 119.0(5) . .
C19 C18 H18 120.5 . .
C18 C19 H19 120.4 . .
C20 C19 C18 119.2(5) . .
C20 C19 H19 120.4 . .
C19 C20 H20 120.8 . .
C19 C20 C21 118.5(6) . .
C21 C20 H20 120.8 . .
N6 C21 C20 123.9(5) . .
N6 C21 H21 118.1 . .
C20 C21 H21 118.1 . .
H22B C22 H22C 109.5 . .
H22B C22 H22D 109.5 . .
H22C C22 H22D 109.5 . .
C28 C22 H22B 109.5 . .
C28 C22 H22C 109.5 . .
C28 C22 H22D 109.5 . .
C23A C22A H22A 118.5 . .
C23A C22A C27A 123.0(8) . .
C27A C22A H22A 118.5 . .
N1 C23 C24 123.8(9) . .
N1 C23 C28 117.1(8) . .
C24 C23 C28 119.0(9) . .
C22A C23A H23A 120.7 . .
C24A C23A C22A 118.6(6) . .
C24A C23A H23A 120.7 . .
C23 C24 H24 119.3 . .
C25 C24 C23 121.4(10) . .
C25 C24 H24 119.3 . .
C23A C24A H24A 119.7 . .
C23A C24A C25A 120.5(7) . .
C25A C24A H24A 119.7 . .
C24 C25 H25 120.7 . .
C26 C25 C24 118.5(9) . .
C26 C25 H25 120.7 . .
C24A C25A H25A 119.4 . .
C24A C25A C26A 121.2(7) . .
C26A C25A H25A 119.4 . .
C25 C26 H26 118.5 . .
C25 C26 C27 123.0(12) . .
C27 C26 H26 118.5 . .
C25A C26A C28A 118.1(6) . .
C27A C26A C25A 119.0(6) . .
C27A C26A C28A 122.9(6) . .
C26 C27 H27 120.1 . .
C26 C27 C28 119.8(11) . .
C28 C27 H27 120.1 . .
C22A C27A N2 119.8(6) . .
C22A C27A C26A 117.7(6) . .
C26A C27A N2 122.5(5) . .
C23 C28 C22 123.6(8) . .
C23 C28 C27 118.2(9) . .
C27 C28 C22 118.2(10) . .
C26A C28A H28A 109.5 . .
C26A C28A H28B 109.5 . .
C26A C28A H28C 109.5 . .
H28A C28A H28B 109.5 . .
H28A C28A H28C 109.5 . .
H28B C28A H28C 109.5 . .
H29D C29 H29E 109.5 . .
H29D C29 H29F 109.5 . .
H29E C29 H29F 109.5 . .
C34 C29 H29D 109.5 . .
C34 C29 H29E 109.5 . .
C34 C29 H29F 109.5 . .
H29A C29A H29B 109.5 . .
H29A C29A H29C 109.5 . .
H29B C29A H29C 109.5 . .
C30A C29A H29A 109.5 . .
C30A C29A H29B 109.5 . .
C30A C29A H29C 109.5 . .
C31 C30 H30 120.1 . .
C31 C30 C34 120(3) . .
C34 C30 H30 120.1 . .
C31A C30A C29A 120.9(12) . .
C31A C30A C34A 116.3(14) . .
C34A C30A C29A 122.6(13) . .
C30 C31 H31 121.2 . .
C32 C31 C30 118(3) . .
C32 C31 H31 121.2 . .
C30A C31A N1 120.8(12) . .
C30A C31A C32A 117.8(13) . .
C32A C31A N1 121.3(11) . .
C31 C32 H32 120.2 . .
C31 C32 C33 120(3) . .
C33 C32 H32 120.2 . .
C31A C32A H32A 118.0 . .
C33A C32A C31A 124.0(15) . .
C33A C32A H32A 118.0 . .
C32 C33 H33 116.4 . .
C35 C33 C32 127(4) . .
C35 C33 H33 116.4 . .
C32A C33A H33A 121.0 . .
C32A C33A C35A 118.0(13) . .
C35A C33A H33A 121.0 . .
C30 C34 C29 119(3) . .
C35 C34 C29 123(3) . .
C35 C34 C30 118(2) . .
C30A C34A H34A 117.6 . .
C35A C34A C30A 124.8(17) . .
C35A C34A H34A 117.6 . .
C33 C35 N2 130(3) . .
C33 C35 C34 118(3) . .
C34 C35 N2 112(2) . .
C33A C35A H35A 120.6 . .
C34A C35A C33A 118.8(16) . .
C34A C35A H35A 120.6 . .
C37 C36 B1 121.7(3) . .
C41 C36 C37 115.6(3) . .
C41 C36 B1 122.1(3) . .
C36 C37 H37 119.0 . .
C36 C37 C38 121.9(4) . .
C38 C37 H37 119.0 . .
C37 C38 C43 118.8(4) . .
C39 C38 C37 121.3(4) . .
C39 C38 C43 119.8(4) . .
C38 C39 H39 120.8 . .
C38 C39 C40 118.4(3) . .
C40 C39 H39 120.8 . .
C39 C40 C41 119.9(4) . .
C39 C40 C42 120.5(4) . .
C41 C40 C42 119.6(4) . .
C36 C41 C40 122.9(4) . .
C36 C41 H41 118.6 . .
C40 C41 H41 118.6 . .
F00A C42 F00Z 101.6(4) . .
F00A C42 C40 112.7(3) . .
F00F C42 F00A 107.3(5) . .
F00F C42 F00Z 107.5(4) . .
F00F C42 C40 114.0(4) . .
F00Z C42 C40 112.9(4) . .
F002 C43 F003 105.7(3) . .
F002 C43 C38 112.2(3) . .
F003 C43 C38 112.2(4) . .
F004 C43 F002 108.1(4) . .
F004 C43 F003 106.1(3) . .
F004 C43 C38 112.1(3) . .
C46 C45 H45 119.0 . .
C46 C45 C50 121.9(4) . .
C50 C45 H45 119.0 . .
C45 C46 C52 118.7(4) . .
C47 C46 C45 121.0(4) . .
C47 C46 C52 120.3(4) . .
C46 C47 H47 121.3 . .
C48 C47 C46 117.4(4) . .
C48 C47 H47 121.3 . .
C47 C48 C49 121.1(4) . .
C47 C48 C51 120.1(4) . .
C49 C48 C51 118.8(4) . .
C48 C49 H49 118.9 . .
C50 C49 C48 122.3(4) . .
C50 C49 H49 118.9 . .
C45 C50 B1 121.3(3) . .
C49 C50 C45 116.2(3) . .
C49 C50 B1 122.1(3) . .
F00C C51 F00L 105.5(5) . .
F00C C51 C48 112.7(4) . .
F00L C51 C48 112.2(4) . .
F00M C51 F00C 106.4(4) . .
F00M C51 F00L 105.7(5) . .
F00M C51 C48 113.6(5) . .
F005 C52 F007 107.2(4) . .
F005 C52 F008 106.1(3) . .
F005 C52 C46 111.5(3) . .
F007 C52 F008 106.7(4) . .
F007 C52 C46 112.5(3) . .
F008 C52 C46 112.5(4) . .
C54 C53 C58 116.3(3) . .
C54 C53 B1 120.6(3) . .
C58 C53 B1 122.5(3) . .
C53 C54 H54 118.9 . .
C53 C54 C55 122.1(4) . .
C55 C54 H54 118.9 . .
C54 C55 C60 118.9(4) . .
C56 C55 C54 120.5(4) . .
C56 C55 C60 120.5(4) . .
C55 C56 H56 120.8 . .
C57 C56 C55 118.3(4) . .
C57 C56 H56 120.8 . .
C56 C57 C58 120.8(4) . .
C56 C57 C59 120.3(4) . .
C58 C57 C59 118.9(4) . .
C53 C58 H58 119.0 . .
C57 C58 C53 122.0(3) . .
C57 C58 H58 119.0 . .
F00I C59 C57 111.2(4) . .
F00Q C59 F00I 100.4(4) . .
F00Q C59 C57 113.0(4) . .
F017 C59 F00I 107.3(5) . .
F017 C59 F00Q 109.6(5) . .
F017 C59 C57 114.4(4) . .
F00J C60 C55 111.4(5) . .
F00X C60 F00J 100.5(5) . .
F00X C60 C55 112.9(5) . .
F01P C60 F00J 107.5(6) . .
F01P C60 F00X 108.6(6) . .
F01P C60 C55 114.9(5) . .
C62 C61 C66 115.4(3) . .
C62 C61 B1 122.6(3) . .
C66 C61 B1 121.9(3) . .
C61 C62 H62 118.5 . .
C63 C62 C61 123.0(3) . .
C63 C62 H62 118.5 . .
C62 C63 C64 120.5(4) . .
C62 C63 C68 120.7(3) . .
C64 C63 C68 118.8(4) . .
C63 C64 H64 121.1 . .
C65 C64 C63 117.8(4) . .
C65 C64 H64 121.1 . .
C64 C65 C67 118.2(4) . .
C66 C65 C64 120.9(4) . .
C66 C65 C67 120.9(4) . .
C61 C66 H66 118.8 . .
C65 C66 C61 122.4(3) . .
C65 C66 H66 118.8 . .
F00S C67 F01G 111.1(6) . .
F00S C67 F009 106.3(4) . .
F00S C67 C65 111.6(5) . .
F01G C67 F009 102.9(6) . .
F01G C67 C65 111.9(4) . .
F009 C67 C65 112.6(4) . .
F01W C68 C63 110.2(5) . .
F016 C68 F01W 103.1(5) . .
F016 C68 F018 112.5(5) . .
F016 C68 C63 115.7(4) . .
F018 C68 F01W 97.2(5) . .
F018 C68 C63 115.7(4) . .
C36 B1 C50 103.5(3) . .
C36 B1 C61 112.3(3) . .
C53 B1 C36 113.0(3) . .
C53 B1 C50 112.3(3) . .
C53 B1 C61 104.2(3) . .
C61 B1 C50 111.8(3) . .

loop_
_geom_bond_atom_site_label_1
_geom_bond_atom_site_label_2
_geom_bond_distance
_geom_bond_site_symmetry_2
Co01 N1 2.116(3) 2_767
Co01 N2 2.034(3) .
Co01 N3 2.261(3) .
Co01 N4 2.161(3) .
Co01 N5 2.152(3) .
Co01 N6 2.265(3) .
F00A C42 1.336(6) .
F00C C51 1.334(6) .
F00F C42 1.283(6) .
F00I C59 1.348(6) .
F00J C60 1.357(8) .
F00L C51 1.343(7) .
F00M C51 1.317(6) .
F00Q C59 1.318(6) .
F00S C67 1.279(7) .
F00X C60 1.331(7) .
F00Z C42 1.337(6) .
F01G C67 1.305(6) .
F01P C60 1.283(6) .
F01W C68 1.335(7) .
F002 C43 1.340(6) .
F003 C43 1.350(5) .
F004 C43 1.326(5) .
F005 C52 1.321(5) .
F007 C52 1.325(6) .
F008 C52 1.341(5) .
F009 C67 1.317(7) .
F016 C68 1.244(5) .
F017 C59 1.272(6) .
F018 C68 1.261(6) .
N1 Co01 2.116(3) 2_767
N1 C2 1.311(4) .
N1 C23 1.367(11) .
N1 C31A 1.518(14) .
N2 C3 1.355(4) .
N2 C27A 1.434(6) .
N2 C35 1.48(2) .
N3 C4 1.475(6) .
N3 C10 1.463(6) .
N3 C16 1.489(5) .
N4 C11 1.345(5) .
N4 C15 1.342(5) .
N5 C5 1.330(6) .
N5 C9 1.330(7) .
N6 C17 1.342(6) .
N6 C21 1.335(7) .
C1 H1 0.9500 .
C1 C2 1.408(4) .
C1 C3 1.375(5) .
C2 C3 1.495(5) 2_767
C3 C2 1.495(5) 2_767
C4 H4A 0.9900 .
C4 H4B 0.9900 .
C4 C5 1.497(8) .
C5 C6 1.408(7) .
C6 H6 0.9500 .
C6 C7 1.380(12) .
C7 H7 0.9500 .
C7 C8 1.344(12) .
C8 H8 0.9500 .
C8 C9 1.385(7) .
C9 H9 0.9500 .
C10 H10A 0.9900 .
C10 H10B 0.9900 .
C10 C11 1.505(6) .
C11 C12 1.380(7) .
C12 H12 0.9500 .
C12 C13 1.375(8) .
C13 H13 0.9500 .
C13 C14 1.374(7) .
C14 H14 0.9500 .
C14 C15 1.391(6) .
C15 H15 0.9500 .
C16 H16A 0.9900 .
C16 H16B 0.9900 .
C16 C17 1.477(7) .
C17 C18 1.391(6) .
C18 H18 0.9500 .
C18 C19 1.372(9) .
C19 H19 0.9500 .
C19 C20 1.365(8) .
C20 H20 0.9500 .
C20 C21 1.380(7) .
C21 H21 0.9500 .
C22 H22B 0.9800 .
C22 H22C 0.9800 .
C22 H22D 0.9800 .
C22 C28 1.492(10) .
C22A H22A 0.9500 .
C22A C23A 1.377(11) .
C22A C27A 1.390(11) .
C23 C24 1.396(13) .
C23 C28 1.411(12) .
C23A H23A 0.9500 .
C23A C24A 1.367(10) .
C24 H24 0.9500 .
C24 C25 1.389(13) .
C24A H24A 0.9500 .
C24A C25A 1.371(11) .
C25 H25 0.9500 .
C25 C26 1.356(16) .
C25A H25A 0.9500 .
C25A C26A 1.400(9) .
C26 H26 0.9500 .
C26 C27 1.360(16) .
C26A C27A 1.399(9) .
C26A C28A 1.488(8) .
C27 H27 0.9500 .
C27 C28 1.422(15) .
C28A H28A 0.9800 .
C28A H28B 0.9800 .
C28A H28C 0.9800 .
C29 H29D 0.9800 .
C29 H29E 0.9800 .
C29 H29F 0.9800 .
C29 C34 1.497(16) .
C29A H29A 0.9800 .
C29A H29B 0.9800 .
C29A H29C 0.9800 .
C29A C30A 1.502(13) .
C30 H30 0.9500 .
C30 C31 1.42(5) .
C30 C34 1.46(4) .
C30A C31A 1.359(17) .
C30A C34A 1.42(3) .
C31 H31 0.9500 .
C31 C32 1.32(4) .
C31A C32A 1.418(18) .
C32 H32 0.9500 .
C32 C33 1.37(4) .
C32A H32A 0.9500 .
C32A C33A 1.345(15) .
C33 H33 0.9500 .
C33 C35 1.29(4) .
C33A H33A 0.9500 .
C33A C35A 1.375(17) .
C34 C35 1.37(3) .
C34A H34A 0.9500 .
C34A C35A 1.33(3) .
C35A H35A 0.9500 .
C36 C37 1.397(5) .
C36 C41 1.389(5) .
C36 B1 1.636(5) .
C37 H37 0.9500 .
C37 C38 1.400(5) .
C38 C39 1.374(6) .
C38 C43 1.501(6) .
C39 H39 0.9500 .
C39 C40 1.384(6) .
C40 C41 1.410(5) .
C40 C42 1.490(6) .
C41 H41 0.9500 .
C45 H45 0.9500 .
C45 C46 1.388(5) .
C45 C50 1.394(5) .
C46 C47 1.386(7) .
C46 C52 1.503(6) .
C47 H47 0.9500 .
C47 C48 1.385(7) .
C48 C49 1.386(6) .
C48 C51 1.500(7) .
C49 H49 0.9500 .
C49 C50 1.383(5) .
C50 B1 1.647(5) .
C53 C54 1.385(5) .
C53 C58 1.403(5) .
C53 B1 1.635(6) .
C54 H54 0.9500 .
C54 C55 1.394(6) .
C55 C56 1.391(6) .
C55 C60 1.493(7) .
C56 H56 0.9500 .
C56 C57 1.379(6) .
C57 C58 1.389(6) .
C57 C59 1.507(6) .
C58 H58 0.9500 .
C61 C62 1.399(5) .
C61 C66 1.402(5) .
C61 B1 1.638(5) .
C62 H62 0.9500 .
C62 C63 1.385(5) .
C63 C64 1.394(6) .
C63 C68 1.491(6) .
C64 H64 0.9500 .
C64 C65 1.391(6) .
C65 C66 1.389(6) .
C65 C67 1.521(6) .
C66 H66 0.9500 .

loop_
_geom_torsion_atom_site_label_1
_geom_torsion_atom_site_label_2
_geom_torsion_atom_site_label_3
_geom_torsion_atom_site_label_4
_geom_torsion
_geom_torsion_site_symmetry_1
_geom_torsion_site_symmetry_4
C23_a N1 C2 C1 9.9(7) . .
Co01 N1 C2 C1 179.0(3) 2_767 .
Co01 N1 C2 C3 -2.1(4) 2_767 2_767
Co01 N1 C23 C24 -73.0(10) 2_767 .
Co01 N1 C23 C28 104.4(7) 2_767 .
Co01 N1 C31A C30A -97.3(10) 2_767 .
Co01 N1 C31A C32A 82.4(11) 2_767 .
Co01 N2 C3 C1 -178.4(3) . .
Co01 N2 C3 C2 0.7(4) . 2_767
Co01 N2 C27A C22A 62.5(7) . .
Co01 N2 C27A C26A -114.5(4) . .
Co01 N2 C35 C33 -99(3) . .
Co01 N2 C35 C34 86.8(18) . .
Co01 N3 C4 C5 -29.4(4) . .
Co01 N3 C10 C11 38.3(4) . .
Co01 N3 C16 C17 41.9(4) . .
Co01 N4 C11 C10 2.0(4) . .
Co01 N4 C11 C12 177.8(3) . .
Co01 N4 C15 C14 -176.4(3) . .
Co01 N5 C5 C4 -11.8(5) . .
Co01 N5 C5 C6 170.6(4) . .
Co01 N5 C9 C8 -172.3(4) . .
Co01 N6 C17 C16 31.4(4) . .
Co01 N6 C17 C18 -148.7(3) . .
Co01 N6 C21 C20 144.6(4) . .
N1 C23 C24 C25 176.1(8) . .
N1 C23 C28 C22 5.9(11) . .
N1 C23 C28 C27 -174.5(6) . .
N1 C31A C32A C33A -178.5(9) . .
N3 C4 C5 N5 28.4(6) . .
N3 C4 C5 C6 -154.1(5) . .
N3 C10 C11 N4 -28.0(5) . .
N3 C10 C11 C12 156.0(4) . .
N3 C16 C17 N6 -52.2(5) . .
N3 C16 C17 C18 128.0(4) . .
N4 C11 C12 C13 -2.7(6) . .
N5 C5 C6 C7 2.7(9) . .
N6 C17 C18 C19 -0.7(7) . .
C2 N1 C23 C24 94.5(9) . .
C2 N1 C23 C28 -88.1(7) . .
C2 N1 C31A C30A 100.3(9) . .
C2 N1 C31A C32A -80.0(11) . .
C2 C1 C3 N2 -179.1(3) . .
C2 C1 C3 C2 1.7(5) . 2_767
C3 N2 C27A C22A -110.3(5) . .
C3 N2 C27A C26A 72.8(6) . .
C3 N2 C35 C33 53(3) . .
C3 N2 C35 C34 -121.7(13) . .
C3 C1 C2 N1 177.2(3) . .
C3 C1 C2 C3 -1.8(5) . 2_767
C4 N3 C10 C11 159.2(3) . .
C4 N3 C16 C17 -76.4(5) . .
C4 C5 C6 C7 -174.7(6) . .
C5 N5 C9 C8 0.4(7) . .
C5 C6 C7 C8 -0.8(11) . .
C6 C7 C8 C9 -1.2(11) . .
C7 C8 C9 N5 1.5(9) . .
C9 N5 C5 C4 175.1(4) . .
C9 N5 C5 C6 -2.5(6) . .
C10 N3 C4 C5 -150.0(4) . .
C10 N3 C16 C17 158.1(4) . .
C10 C11 C12 C13 173.0(4) . .
C11 N4 C15 C14 -2.0(5) . .
C11 C12 C13 C14 1.2(6) . .
C12 C13 C14 C15 -0.2(6) . .
C13 C14 C15 N4 0.6(6) . .
C15 N4 C11 C10 -172.9(3) . .
C15 N4 C11 C12 3.0(5) . .
C16 N3 C4 C5 86.5(5) . .
C16 N3 C10 C11 -75.8(4) . .
C16 C17 C18 C19 179.1(4) . .
C17 N6 C21 C20 -2.6(7) . .
C17 C18 C19 C20 -2.2(8) . .
C18 C19 C20 C21 2.7(8) . .
C19 C20 C21 N6 -0.2(8) . .
C21 N6 C17 C16 -176.7(4) . .
C21 N6 C17 C18 3.1(6) . .
C22A C23A C24A C25A 0.0(11) . .
C23 N1 C2 C3 -171.1(5) . 2_767
C23 N1 C31A C30A 3.2(10) . .
C23 N1 C31A C32A -177(2) . .
C23 C24 C25 C26 -1.7(16) . .
C23A C22A C27A N2 -177.3(6) . .
C23A C22A C27A C26A -0.3(10) . .
C23A C24A C25A C26A 0.3(12) . .
C24 C23 C28 C22 -176.6(8) . .
C24 C23 C28 C27 3.0(12) . .
C24 C25 C26 C27 3(2) . .
C24A C25A C26A C27A -0.5(10) . .
C24A C25A C26A C28A 178.0(7) . .
C25 C26 C27 C28 -1(2) . .
C25A C26A C27A N2 177.5(5) . .
C25A C26A C27A C22A 0.5(8) . .
C26 C27 C28 C22 177.6(12) . .
C26 C27 C28 C23 -2.1(16) . .
C27A N2 C3 C1 -4.8(6) . .
C27A N2 C3 C2 174.3(4) . 2_767
C27A N2 C35 C33 155(4) . .
C27A N2 C35 C34 -19.8(11) . .
C27A C22A C23A C24A 0.0(11) . .
C28 C23 C24 C25 -1.2(14) . .
C28A C26A C27A N2 -0.9(8) . .
C28A C26A C27A C22A -177.9(6) . .
C29 C34 C35 N2 -1(3) . .
C29 C34 C35 C33 -176(3) . .
C29A C30A C31A N1 -6.3(14) . .
C29A C30A C31A C32A 173.9(10) . .
C29A C30A C34A C35A -176.5(17) . .
C30 C31 C32 C33 2(4) . .
C30 C34 C35 N2 -177.1(16) . .
C30 C34 C35 C33 8(3) . .
C30A C31A C32A C33A 1.3(17) . .
C30A C34A C35A C33A 4(3) . .
C31 C30 C34 C29 179(3) . .
C31 C30 C34 C35 -5(3) . .
C31 C32 C33 C35 2(5) . .
C31A N1 C2 C1 -16.6(8) . .
C31A N1 C2 C3 162.4(7) . 2_767
C31A N1 C23 C24 -170(2) . .
C31A N1 C23 C28 7.1(12) . .
C31A C30A C34A C35A -2(3) . .
C31A C32A C33A C35A 0.8(17) . .
C32 C33 C35 N2 179(2) . .
C32 C33 C35 C34 -6(4) . .
C32A C33A C35A C34A -3.3(19) . .
C34 C30 C31 C32 0(4) . .
C34A C30A C31A N1 179.0(13) . .
C34A C30A C31A C32A -0.8(17) . .
C35 N2 C3 C1 27.3(12) . .
C35 N2 C3 C2 -153.5(12) . 2_767
C35 N2 C27A C22A 157.9(18) . .
C35 N2 C27A C26A -19.0(15) . .
C36 C37 C38 C39 1.0(5) . .
C36 C37 C38 C43 -175.1(3) . .
C37 C36 C41 C40 -0.4(5) . .
C37 C36 B1 C50 -82.4(4) . .
C37 C36 B1 C53 39.3(4) . .
C37 C36 B1 C61 156.8(3) . .
C37 C38 C39 C40 -1.0(5) . .
C37 C38 C43 F002 -42.8(5) . .
C37 C38 C43 F003 -161.6(3) . .
C37 C38 C43 F004 79.1(5) . .
C38 C39 C40 C41 0.4(5) . .
C38 C39 C40 C42 -178.5(4) . .
C39 C38 C43 F002 141.0(4) . .
C39 C38 C43 F003 22.2(5) . .
C39 C38 C43 F004 -97.1(5) . .
C39 C40 C41 C36 0.4(5) . .
C39 C40 C42 F00A 135.5(4) . .
C39 C40 C42 F00F -101.9(5) . .
C39 C40 C42 F00Z 21.1(6) . .
C41 C36 C37 C38 -0.2(5) . .
C41 C36 B1 C50 88.5(4) . .
C41 C36 B1 C53 -149.8(3) . .
C41 C36 B1 C61 -32.3(4) . .
C41 C40 C42 F00A -43.3(6) . .
C41 C40 C42 F00F 79.2(5) . .
C41 C40 C42 F00Z -157.7(4) . .
C42 C40 C41 C36 179.3(3) . .
C43 C38 C39 C40 175.0(3) . .
C45 C46 C47 C48 1.3(6) . .
C45 C46 C52 F005 -60.7(5) . .
C45 C46 C52 F007 59.8(5) . .
C45 C46 C52 F008 -179.7(3) . .
C45 C50 B1 C36 82.5(4) . .
C45 C50 B1 C53 -39.7(4) . .
C45 C50 B1 C61 -156.4(3) . .
C46 C45 C50 C49 -0.5(5) . .
C46 C45 C50 B1 -173.9(3) . .
C46 C47 C48 C49 0.0(6) . .
C46 C47 C48 C51 179.2(4) . .
C47 C46 C52 F005 119.3(4) . .
C47 C46 C52 F007 -120.2(4) . .
C47 C46 C52 F008 0.3(5) . .
C47 C48 C49 C50 -1.6(6) . .
C47 C48 C51 F00C 138.2(5) . .
C47 C48 C51 F00L -102.8(6) . .
C47 C48 C51 F00M 17.1(7) . .
C48 C49 C50 C45 1.8(5) . .
C48 C49 C50 B1 175.2(3) . .
C49 C48 C51 F00C -42.6(7) . .
C49 C48 C51 F00L 76.4(5) . .
C49 C48 C51 F00M -163.7(4) . .
C49 C50 B1 C36 -90.5(4) . .
C49 C50 B1 C53 147.3(3) . .
C49 C50 B1 C61 30.6(4) . .
C50 C45 C46 C47 -1.0(6) . .
C50 C45 C46 C52 178.9(3) . .
C51 C48 C49 C50 179.1(4) . .
C52 C46 C47 C48 -178.7(4) . .
C53 C54 C55 C56 0.1(7) . .
C53 C54 C55 C60 -178.5(5) . .
C54 C53 C58 C57 -2.6(5) . .
C54 C53 B1 C36 40.1(5) . .
C54 C53 B1 C50 156.7(3) . .
C54 C53 B1 C61 -82.1(4) . .
C54 C55 C56 C57 -0.4(7) . .
C54 C55 C60 F00J 53.0(7) . .
C54 C55 C60 F00X -59.1(7) . .
C54 C55 C60 F01P 175.6(6) . .
C55 C56 C57 C58 -0.8(7) . .
C55 C56 C57 C59 -177.5(5) . .
C56 C55 C60 F00J -125.5(5) . .
C56 C55 C60 F00X 122.3(6) . .
C56 C55 C60 F01P -2.9(10) . .
C56 C57 C58 C53 2.4(6) . .
C56 C57 C59 F00I 108.1(5) . .
C56 C57 C59 F00Q -139.9(5) . .
C56 C57 C59 F017 -13.6(8) . .
C58 C53 C54 C55 1.3(6) . .
C58 C53 B1 C36 -149.3(3) . .
C58 C53 B1 C50 -32.7(5) . .
C58 C53 B1 C61 88.5(4) . .
C58 C57 C59 F00I -68.6(5) . .
C58 C57 C59 F00Q 43.3(7) . .
C58 C57 C59 F017 169.7(5) . .
C59 C57 C58 C53 179.1(4) . .
C60 C55 C56 C57 178.1(5) . .
C61 C62 C63 C64 -0.8(6) . .
C61 C62 C63 C68 -178.8(4) . .
C62 C61 C66 C65 3.0(6) . .
C62 C61 B1 C36 -34.0(5) . .
C62 C61 B1 C50 -149.8(3) . .
C62 C61 B1 C53 88.7(4) . .
C62 C63 C64 C65 1.4(7) . .
C62 C63 C68 F01W -70.8(6) . .
C62 C63 C68 F016 172.8(6) . .
C62 C63 C68 F018 38.1(7) . .
C63 C64 C65 C66 0.2(7) . .
C63 C64 C65 C67 -179.2(5) . .
C64 C63 C68 F01W 111.1(6) . .
C64 C63 C68 F016 -5.3(8) . .
C64 C63 C68 F018 -139.9(5) . .
C64 C65 C66 C61 -2.5(7) . .
C64 C65 C67 F00S -78.6(6) . .
C64 C65 C67 F01G 156.1(6) . .
C64 C65 C67 F009 40.8(7) . .
C66 C61 C62 C63 -1.4(6) . .
C66 C61 B1 C36 150.0(3) . .
C66 C61 B1 C50 34.2(5) . .
C66 C61 B1 C53 -87.3(4) . .
C66 C65 C67 F00S 102.0(5) . .
C66 C65 C67 F01G -23.3(9) . .
C66 C65 C67 F009 -138.6(5) . .
C67 C65 C66 C61 176.9(5) . .
C68 C63 C64 C65 179.4(5) . .
B1 C36 C37 C38 171.2(3) . .
B1 C36 C41 C40 -171.9(3) . .
B1 C53 C54 C55 172.4(4) . .
B1 C53 C58 C57 -173.5(4) . .
B1 C61 C62 C63 -177.7(4) . .
B1 C61 C66 C65 179.3(4) . .

loop_
_smtbx_masks_void_nr
_smtbx_masks_void_average_x
_smtbx_masks_void_average_y
_smtbx_masks_void_average_z
_smtbx_masks_void_volume
_smtbx_masks_void_count_electrons
1 0.500 0.000 0.500 709.0 105.6
